data_7700228
loop_
_publ_author_name
'Braun, Christina A.'
'Martinek, Nicole'
'Zhou, Yuqiao'
'Ferguson, Michael J.'
'Rivard, Eric'

_publ_section_title
;
 Using boryl-substitution and improved Suzuki-Miyaura cross-coupling to
 access new phosphorescent tellurophenes.
;
_journal_issue 27
_journal_name_full 'Dalton transactions (Cambridge, England : 2003)'
_journal_page_first 10210
_journal_page_last 10219
_journal_paper_doi 10.1039/c9dt02095k
_journal_volume 48
_journal_year 2019
_chemical_formula_moiety 'C20 H16 B2 O4 Te'
_chemical_formula_sum 'C20 H16 B2 O4 Te'
_chemical_formula_weight 469.55
_chemical_properties_physical Moisture-sensitive
_space_group_crystal_system orthorhombic
_space_group_IT_number 19
_space_group_name_Hall 'P 2ac 2ab'
_space_group_name_H-M_alt 'P 21 21 21'
_symmetry_space_group_name_Hall 'P 2ac 2ab'
_symmetry_space_group_name_H-M 'P 21 21 21'
_atom_sites_solution_hydrogens geom
_audit_block_doi 10.5517/ccdc.csd.cc228b5w
_audit_creation_method SHELXL-2017/1
_audit_update_record
;
2019-05-07 deposited with the CCDC.    2019-06-10 downloaded from the CCDC.
;
_cell_angle_alpha 90
_cell_angle_beta 90
_cell_angle_gamma 90
_cell_formula_units_Z 4
_cell_length_a 5.07070(10)
_cell_length_b 17.1292(3)
_cell_length_c 20.6984(4)
_cell_measurement_reflns_used 9911
_cell_measurement_temperature 173(2)
_cell_measurement_theta_max 73.90
_cell_measurement_theta_min 3.35
_cell_volume 1797.80(6)
_computing_cell_refinement 'Bruker SAINT'
_computing_data_collection 'Bruker APEX2'
_computing_data_reduction 'Bruker SAINT'
_computing_molecular_graphics 'Bruker SHELXTL'
_computing_publication_material 'Bruker SHELXTL'
_computing_structure_refinement 'SHELXL-2017/1 (Sheldrick, 2017)'
_computing_structure_solution 'SHELXT-2014/5 (Sheldrick 2015)'
_diffrn_ambient_temperature 173(2)
_diffrn_measured_fraction_theta_full 0.999
_diffrn_measured_fraction_theta_max 0.999
_diffrn_measurement_device_type 'Bruker APEX-II CCD'
_diffrn_measurement_method '\f and \w scans'
_diffrn_radiation_type CuK\a
_diffrn_radiation_wavelength 1.54178
_diffrn_reflns_av_R_equivalents 0.0252
_diffrn_reflns_av_unetI/netI 0.0247
_diffrn_reflns_Laue_measured_fraction_full 0.999
_diffrn_reflns_Laue_measured_fraction_max 0.999
_diffrn_reflns_limit_h_max 6
_diffrn_reflns_limit_h_min -6
_diffrn_reflns_limit_k_max 21
_diffrn_reflns_limit_k_min -21
_diffrn_reflns_limit_l_max 25
_diffrn_reflns_limit_l_min -25
_diffrn_reflns_number 12381
_diffrn_reflns_point_group_measured_fraction_full 0.999
_diffrn_reflns_point_group_measured_fraction_max 0.999
_diffrn_reflns_theta_full 67.679
_diffrn_reflns_theta_max 74.067
_diffrn_reflns_theta_min 3.349
_exptl_absorpt_coefficient_mu 13.262
_exptl_absorpt_correction_T_max 0.4171
_exptl_absorpt_correction_T_min 0.1582
_exptl_absorpt_correction_type multi-scan
_exptl_absorpt_process_details
; 
 SADABS 2016/2: Krause, L., Herbst-Irmer, R., Sheldrick G.M. & Stalke D., 
 J. Appl. Cryst. 48 (2015) 3-10 
;
_exptl_crystal_colour colourless
_exptl_crystal_density_diffrn 1.735
_exptl_crystal_description plate
_exptl_crystal_F_000 920
_exptl_crystal_recrystallization_method 'Re-crystallisation from solvent: Benzene'
_exptl_crystal_size_max 0.452
_exptl_crystal_size_mid 0.040
_exptl_crystal_size_min 0.037
_refine_diff_density_max 1.018
_refine_diff_density_min -0.717
_refine_diff_density_rms 0.079
_refine_ls_abs_structure_details
; 
 Refined as an inversion twin. 
;
_refine_ls_abs_structure_Flack 0.006(6)
_refine_ls_extinction_coef 0.00074(10)
_refine_ls_extinction_expression Fc^*^=kFc[1+0.001xFc^2^\l^3^/sin(2\q)]^-1/4^
_refine_ls_extinction_method 'SHELXL-2017/1 (Sheldrick 2017)'
_refine_ls_goodness_of_fit_ref 1.077
_refine_ls_hydrogen_treatment constr
_refine_ls_matrix_type full
_refine_ls_number_parameters 246
_refine_ls_number_reflns 3595
_refine_ls_number_restraints 0
_refine_ls_restrained_S_all 1.077
_refine_ls_R_factor_all 0.0204
_refine_ls_R_factor_gt 0.0203
_refine_ls_shift/su_max 0.000
_refine_ls_shift/su_mean 0.000
_refine_ls_structure_factor_coef Fsqd
_refine_ls_weighting_details 'w=1/[\s^2^(Fo^2^)+(0.0366P)^2^+0.0740P] where P=(Fo^2^+2Fc^2^)/3'
_refine_ls_weighting_scheme calc
_refine_ls_wR_factor_gt 0.0490
_refine_ls_wR_factor_ref 0.0490
_reflns_Friedel_coverage 0.701
_reflns_Friedel_fraction_full 0.999
_reflns_Friedel_fraction_max 0.999
_reflns_number_gt 3579
_reflns_number_total 3595
_reflns_threshold_expression 'I > 2\s(I)'
_cod_data_source_file c9dt02095k2.cif
_cod_data_source_block riv1918
_cod_depositor_comments 'Adding full bibliography for 7700228--7700231.cif.'
_cod_database_code 7700228
_shelx_shelxl_version_number 2017/1
_shelx_space_group_comment
; 
The symmetry employed for this shelxl refinement is uniquely defined 
by the following loop, which should always be used as a source of 
symmetry information in preference to the above space-group names. 
They are only intended as comments. 
;
_shelx_estimated_absorpt_t_min 0.065
_shelx_estimated_absorpt_t_max 0.640

loop_
_space_group_symop_operation_xyz
'x, y, z'
'-x+1/2, -y, z+1/2'
'-x, y+1/2, -z+1/2'
'x+1/2, -y+1/2, -z'

loop_
_atom_site_label
_atom_site_type_symbol
_atom_site_fract_x
_atom_site_fract_y
_atom_site_fract_z
_atom_site_U_iso_or_equiv
_atom_site_adp_type
_atom_site_occupancy
_atom_site_site_symmetry_order
_atom_site_calc_flag
_atom_site_refinement_flags_posn
_atom_site_refinement_flags_adp
Te1 Te -0.03520(4) 0.18231(2) 0.18870(2) 0.02722(8) Uani 1 1 d . .
O1 O 0.4149(4) 0.14998(11) 0.07371(9) 0.0274(4) Uani 1 1 d . .
O2 O 0.5465(5) 0.02386(11) 0.09490(10) 0.0318(4) Uani 1 1 d . .
O3 O -0.4641(4) 0.22627(12) 0.30726(9) 0.0298(4) Uani 1 1 d . .
O4 O -0.5118(4) 0.10835(11) 0.35878(9) 0.0295(4) Uani 1 1 d . .
C1 C 0.1927(6) 0.08513(15) 0.17120(13) 0.0252(5) Uani 1 1 d . .
C2 C 0.1528(5) 0.02845(15) 0.21739(13) 0.0239(5) Uani 1 1 d . .
C3 C 0.2924(6) -0.04973(16) 0.21453(14) 0.0284(5) Uani 1 1 d . .
H3A H 0.481646 -0.040570 0.205497 0.034 Uiso 1 1 calc R U
H3B H 0.219295 -0.080171 0.178032 0.034 Uiso 1 1 calc R U
C4 C 0.2688(7) -0.09835(18) 0.27611(16) 0.0329(6) Uani 1 1 d . .
H4A H 0.316615 -0.153200 0.266637 0.039 Uiso 1 1 calc R U
H4B H 0.393426 -0.078237 0.308942 0.039 Uiso 1 1 calc R U
C5 C -0.0113(6) -0.09527(16) 0.30290(15) 0.0321(6) Uani 1 1 d . .
H5A H -0.137354 -0.113681 0.269692 0.039 Uiso 1 1 calc R U
H5B H -0.025880 -0.130038 0.340937 0.039 Uiso 1 1 calc R U
C6 C -0.0786(7) -0.01180(15) 0.32234(13) 0.0286(5) Uani 1 1 d . .
H6A H -0.265348 -0.009523 0.336205 0.034 Uiso 1 1 calc R U
H6B H 0.032214 0.003545 0.359607 0.034 Uiso 1 1 calc R U
C7 C -0.0359(5) 0.04554(15) 0.26782(12) 0.0233(5) Uani 1 1 d . .
C8 C -0.1628(6) 0.11658(16) 0.26620(12) 0.0249(5) Uani 1 1 d . .
C11 C 0.6115(6) 0.12920(17) 0.03073(12) 0.0263(5) Uani 1 1 d . .
C12 C 0.6896(6) 0.05286(17) 0.04336(13) 0.0284(5) Uani 1 1 d . .
C13 C 0.8876(8) 0.01689(19) 0.00863(15) 0.0361(7) Uani 1 1 d . .
H13 H 0.940845 -0.035247 0.017299 0.043 Uiso 1 1 calc R U
C14 C 1.0055(7) 0.0615(2) -0.04002(15) 0.0382(7) Uani 1 1 d . .
H14 H 1.142522 0.039098 -0.065250 0.046 Uiso 1 1 calc R U
C15 C 0.9268(7) 0.1378(2) -0.05234(14) 0.0354(6) Uani 1 1 d . .
H15 H 1.012469 0.166484 -0.085565 0.042 Uiso 1 1 calc R U
C16 C 0.7255(7) 0.17339(19) -0.01719(14) 0.0325(6) Uani 1 1 d . .
H16 H 0.670059 0.225318 -0.025856 0.039 Uiso 1 1 calc R U
C21 C -0.6599(6) 0.23238(18) 0.35302(13) 0.0279(6) Uani 1 1 d . .
C22 C -0.6893(6) 0.16139(18) 0.38408(14) 0.0274(5) Uani 1 1 d . .
C23 C -0.8777(7) 0.1494(2) 0.43112(16) 0.0348(6) Uani 1 1 d . .
H23 H -0.897619 0.100392 0.452070 0.042 Uiso 1 1 calc R U
C24 C -1.0384(6) 0.2135(2) 0.44634(15) 0.0355(6) Uani 1 1 d . .
H24 H -1.170271 0.208142 0.478632 0.043 Uiso 1 1 calc R U
C25 C -1.0083(7) 0.2849(2) 0.41503(15) 0.0360(6) Uani 1 1 d . .
H25 H -1.122133 0.326867 0.425971 0.043 Uiso 1 1 calc R U
C26 C -0.8142(7) 0.2963(2) 0.36777(15) 0.0363(7) Uani 1 1 d . .
H26 H -0.790226 0.345250 0.347059 0.044 Uiso 1 1 calc R U
B1 B 0.3826(7) 0.08501(18) 0.11358(15) 0.0265(6) Uani 1 1 d . .
B2 B -0.3767(6) 0.14944(18) 0.31119(16) 0.0267(6) Uani 1 1 d . .

loop_
_atom_site_aniso_label
_atom_site_aniso_U_11
_atom_site_aniso_U_22
_atom_site_aniso_U_33
_atom_site_aniso_U_23
_atom_site_aniso_U_13
_atom_site_aniso_U_12
Te1 0.02925(11) 0.02524(11) 0.02716(10) 0.00193(6) 0.00243(6) 0.00494(6)
O1 0.0273(10) 0.0271(8) 0.0278(8) 0.0022(7) 0.0042(8) 0.0023(8)
O2 0.0360(11) 0.0275(8) 0.0321(9) 0.0022(7) 0.0094(9) 0.0032(9)
O3 0.0298(10) 0.0311(9) 0.0284(9) 0.0013(7) 0.0042(10) 0.0055(8)
O4 0.0285(10) 0.0266(9) 0.0335(9) -0.0034(7) 0.0054(9) 0.0012(9)
C1 0.0226(11) 0.0240(11) 0.0292(12) -0.0026(9) 0.0029(10) 0.0028(10)
C2 0.0222(12) 0.0231(11) 0.0265(11) -0.0025(9) -0.0008(10) -0.0010(10)
C3 0.0258(12) 0.0257(12) 0.0338(13) 0.0001(11) 0.0065(11) 0.0028(11)
C4 0.0314(15) 0.0268(12) 0.0405(15) 0.0059(11) 0.0073(13) 0.0044(12)
C5 0.0339(14) 0.0203(11) 0.0422(14) 0.0010(10) 0.0112(13) -0.0004(11)
C6 0.0319(13) 0.0239(11) 0.0301(11) 0.0012(10) 0.0081(11) -0.0010(11)
C7 0.0207(11) 0.0221(10) 0.0271(11) -0.0006(9) -0.0009(10) -0.0028(10)
C8 0.0210(12) 0.0287(13) 0.0249(11) -0.0004(9) 0.0025(10) -0.0029(11)
C11 0.0260(13) 0.0291(12) 0.0237(11) -0.0033(10) 0.0009(11) 0.0002(11)
C12 0.0312(13) 0.0274(12) 0.0268(11) -0.0018(10) 0.0035(11) -0.0001(12)
C13 0.0395(17) 0.0346(14) 0.0343(13) -0.0045(12) 0.0065(13) 0.0064(14)
C14 0.0346(15) 0.0475(16) 0.0325(12) -0.0080(12) 0.0079(13) 0.0003(15)
C15 0.0355(16) 0.0441(16) 0.0265(12) -0.0014(11) 0.0052(12) -0.0057(14)
C16 0.0342(15) 0.0333(14) 0.0299(13) 0.0013(11) 0.0027(11) -0.0039(14)
C21 0.0247(13) 0.0333(13) 0.0258(12) -0.0036(10) -0.0020(11) 0.0046(12)
C22 0.0220(12) 0.0322(13) 0.0282(12) -0.0069(10) -0.0008(11) -0.0011(11)
C23 0.0299(15) 0.0390(15) 0.0355(14) -0.0093(12) 0.0051(13) -0.0047(13)
C24 0.0228(12) 0.0497(17) 0.0340(13) -0.0131(12) 0.0056(12) -0.0007(13)
C25 0.0287(14) 0.0452(16) 0.0343(13) -0.0090(11) -0.0015(13) 0.0111(14)
C26 0.0346(15) 0.0398(16) 0.0346(13) -0.0021(12) -0.0001(13) 0.0122(13)
B1 0.0266(14) 0.0260(13) 0.0270(12) 0.0004(11) 0.0021(12) 0.0008(12)
B2 0.0234(13) 0.0303(14) 0.0263(13) -0.0035(12) -0.0001(13) 0.0009(12)

loop_
_atom_type_symbol
_atom_type_description
_atom_type_scat_dispersion_real
_atom_type_scat_dispersion_imag
_atom_type_scat_source
C C 0.0181 0.0091 'International Tables Vol C Tables 4.2.6.8 and 6.1.1.4'
H H 0.0000 0.0000 'International Tables Vol C Tables 4.2.6.8 and 6.1.1.4'
B B 0.0090 0.0039 'International Tables Vol C Tables 4.2.6.8 and 6.1.1.4'
O O 0.0492 0.0322 'International Tables Vol C Tables 4.2.6.8 and 6.1.1.4'
Te Te -0.1759 6.3531 'International Tables Vol C Tables 4.2.6.8 and 6.1.1.4'

loop_
_geom_angle_atom_site_label_1
_geom_angle_atom_site_label_2
_geom_angle_atom_site_label_3
_geom_angle
C1 Te1 C8 82.62(11)
C11 O1 B1 105.1(2)
C12 O2 B1 104.9(2)
C21 O3 B2 105.2(2)
C22 O4 B2 104.9(2)
C2 C1 B1 129.1(2)
C2 C1 Te1 111.43(19)
B1 C1 Te1 119.38(19)
C1 C2 C7 117.1(2)
C1 C2 C3 121.8(2)
C7 C2 C3 121.1(2)
C2 C3 C4 114.3(2)
C5 C4 C3 111.0(3)
C6 C5 C4 109.7(2)
C7 C6 C5 112.4(2)
C8 C7 C2 118.1(2)
C8 C7 C6 121.7(2)
C2 C7 C6 120.1(2)
C7 C8 B2 129.7(3)
C7 C8 Te1 110.77(19)
B2 C8 Te1 119.5(2)
C16 C11 O1 128.7(3)
C16 C11 C12 122.2(3)
O1 C11 C12 109.0(2)
C13 C12 O2 128.6(3)
C13 C12 C11 121.9(3)
O2 C12 C11 109.5(2)
C12 C13 C14 116.2(3)
C15 C14 C13 121.5(3)
C14 C15 C16 121.7(3)
C11 C16 C15 116.4(3)
O3 C21 C26 128.4(3)
O3 C21 C22 109.3(2)
C26 C21 C22 122.2(3)
C23 C22 O4 128.4(3)
C23 C22 C21 122.2(3)
O4 C22 C21 109.4(3)
C22 C23 C24 116.3(3)
C25 C24 C23 121.3(3)
C24 C25 C26 121.7(3)
C21 C26 C25 116.2(3)
O2 B1 O1 111.5(2)
O2 B1 C1 126.3(2)
O1 B1 C1 122.2(3)
O4 B2 O3 111.3(2)
O4 B2 C8 126.3(3)
O3 B2 C8 122.4(3)

loop_
_geom_bond_atom_site_label_1
_geom_bond_atom_site_label_2
_geom_bond_distance
Te1 C1 2.058(3)
Te1 C8 2.064(3)
O1 C11 1.383(3)
O1 B1 1.395(3)
O2 C12 1.383(3)
O2 B1 1.392(4)
O3 C21 1.376(3)
O3 B2 1.391(4)
O4 C22 1.382(4)
O4 B2 1.391(4)
C1 C2 1.378(4)
C1 B1 1.533(4)
C2 C7 1.446(4)
C2 C3 1.516(4)
C3 C4 1.527(4)
C4 C5 1.526(4)
C5 C6 1.524(4)
C6 C7 1.512(3)
C7 C8 1.377(4)
C8 B2 1.536(4)
C11 C16 1.375(4)
C11 C12 1.391(4)
C12 C13 1.380(4)
C13 C14 1.398(5)
C14 C15 1.391(5)
C15 C16 1.394(5)
C21 C26 1.380(4)
C21 C22 1.384(4)
C22 C23 1.380(4)
C23 C24 1.404(5)
C24 C25 1.391(5)
C25 C26 1.401(5)

loop_
_geom_torsion_atom_site_label_1
_geom_torsion_atom_site_label_2
_geom_torsion_atom_site_label_3
_geom_torsion_atom_site_label_4
_geom_torsion
C8 Te1 C1 C2 -0.8(2)
C8 Te1 C1 B1 -178.7(2)
B1 C1 C2 C7 178.2(3)
Te1 C1 C2 C7 0.6(3)
B1 C1 C2 C3 -3.9(4)
Te1 C1 C2 C3 178.5(2)
C1 C2 C3 C4 168.2(3)
C7 C2 C3 C4 -14.1(4)
C2 C3 C4 C5 42.5(4)
C3 C4 C5 C6 -63.4(3)
C4 C5 C6 C7 54.1(3)
C1 C2 C7 C8 0.2(4)
C3 C2 C7 C8 -177.6(2)
C1 C2 C7 C6 -176.4(2)
C3 C2 C7 C6 5.7(4)
C5 C6 C7 C8 157.6(3)
C5 C6 C7 C2 -25.9(4)
C2 C7 C8 B2 177.7(3)
C6 C7 C8 B2 -5.7(5)
C2 C7 C8 Te1 -0.9(3)
C6 C7 C8 Te1 175.7(2)
C1 Te1 C8 C7 0.9(2)
C1 Te1 C8 B2 -177.8(2)
B1 O1 C11 C16 -177.2(3)
B1 O1 C11 C12 1.7(3)
B1 O2 C12 C13 177.2(3)
B1 O2 C12 C11 -0.8(3)
C16 C11 C12 C13 0.3(5)
O1 C11 C12 C13 -178.7(3)
C16 C11 C12 O2 178.4(3)
O1 C11 C12 O2 -0.6(3)
O2 C12 C13 C14 -177.8(3)
C11 C12 C13 C14 0.0(5)
C12 C13 C14 C15 0.1(5)
C13 C14 C15 C16 -0.5(5)
O1 C11 C16 C15 178.1(3)
C12 C11 C16 C15 -0.6(5)
C14 C15 C16 C11 0.7(5)
B2 O3 C21 C26 -178.6(3)
B2 O3 C21 C22 0.3(3)
B2 O4 C22 C23 177.4(3)
B2 O4 C22 C21 -0.5(3)
O3 C21 C22 C23 -177.9(3)
C26 C21 C22 C23 1.1(5)
O3 C21 C22 O4 0.1(3)
C26 C21 C22 O4 179.1(3)
O4 C22 C23 C24 -178.1(3)
C21 C22 C23 C24 -0.4(5)
C22 C23 C24 C25 0.4(5)
C23 C24 C25 C26 -1.0(5)
O3 C21 C26 C25 177.2(3)
C22 C21 C26 C25 -1.6(5)
C24 C25 C26 C21 1.6(5)
C12 O2 B1 O1 1.9(3)
C12 O2 B1 C1 -176.5(3)
C11 O1 B1 O2 -2.2(3)
C11 O1 B1 C1 176.3(3)
C2 C1 B1 O2 3.4(5)
Te1 C1 B1 O2 -179.1(2)
C2 C1 B1 O1 -174.8(3)
Te1 C1 B1 O1 2.6(4)
C22 O4 B2 O3 0.8(3)
C22 O4 B2 C8 -177.6(3)
C21 O3 B2 O4 -0.7(3)
C21 O3 B2 C8 177.8(3)
C7 C8 B2 O4 -9.2(5)
Te1 C8 B2 O4 169.3(2)
C7 C8 B2 O3 172.6(3)
Te1 C8 B2 O3 -8.9(4)
